data_7031270
loop_
_publ_author_name
'Cuerva, Cristi\'an'
'Campo, Jos\'e A'
'Ovejero, Paloma'
'Torres, Mar\'ia R'
'Cano, Mercedes'

_publ_section_title
;
 Polycatenar pyrazole and pyrazolate ligands as building blocks of new
 columnar Pd(ii) metallomesogens.
;
_journal_issue 23
_journal_name_full 'Dalton transactions (Cambridge, England : 2003)'
_journal_page_first 8849
_journal_page_last 8860
_journal_paper_doi 10.1039/c4dt00369a
_journal_volume 43
_journal_year 2014
_chemical_formula_sum 'C22 H27 N3 O2'
_chemical_formula_weight 365.47
_chemical_name_systematic
; 
 ? 
;
_space_group_IT_number 14
_symmetry_cell_setting monoclinic
_symmetry_space_group_name_Hall '-P 2yn'
_symmetry_space_group_name_H-M 'P 1 21/n 1'
_atom_sites_solution_hydrogens geom
_atom_sites_solution_primary direct
_atom_sites_solution_secondary difmap
_audit_creation_method SHELXL-97
_cell_angle_alpha 90.00
_cell_angle_beta 103.364(2)
_cell_angle_gamma 90.00
_cell_formula_units_Z 4
_cell_length_a 8.7711(8)
_cell_length_b 21.7414(18)
_cell_length_c 11.1390(10)
_cell_measurement_reflns_used 2458
_cell_measurement_temperature 293(2)
_cell_measurement_theta_max 19.79
_cell_measurement_theta_min 2.56
_cell_volume 2066.6(3)
_computing_cell_refinement 'Bruker SMART'
_computing_data_collection 'Bruker SMART'
_computing_data_reduction 'Bruker SAINT'
_computing_molecular_graphics 'Bruker SHELXTL'
_computing_publication_material 'Bruker SHELXTL'
_computing_structure_refinement 'SHELXL-97 (Sheldrick, 1997)'
_computing_structure_solution 'SHELXS-97 (Sheldrick, 1990)'
_diffrn_ambient_temperature 293(2)
_diffrn_measured_fraction_theta_full 1.000
_diffrn_measured_fraction_theta_max 1.000
_diffrn_measurement_device_type 'CCD area detector'
_diffrn_measurement_method 'phi and omega scans'
_diffrn_radiation_monochromator graphite
_diffrn_radiation_source 'fine-focus sealed tube'
_diffrn_radiation_type MoK\a
_diffrn_radiation_wavelength 0.71073
_diffrn_reflns_av_R_equivalents 0.0493
_diffrn_reflns_av_sigmaI/netI 0.0555
_diffrn_reflns_limit_h_max 11
_diffrn_reflns_limit_h_min -10
_diffrn_reflns_limit_k_max 27
_diffrn_reflns_limit_k_min -25
_diffrn_reflns_limit_l_max 14
_diffrn_reflns_limit_l_min -14
_diffrn_reflns_number 18199
_diffrn_reflns_theta_full 27.00
_diffrn_reflns_theta_max 27.00
_diffrn_reflns_theta_min 1.87
_exptl_absorpt_coefficient_mu 0.076
_exptl_absorpt_correction_type none
_exptl_crystal_colour colorless
_exptl_crystal_density_diffrn 1.175
_exptl_crystal_density_method 'not measured'
_exptl_crystal_description prismatic
_exptl_crystal_F_000 784
_exptl_crystal_size_max 0.30
_exptl_crystal_size_mid 0.30
_exptl_crystal_size_min 0.26
_refine_diff_density_max 0.191
_refine_diff_density_min -0.149
_refine_diff_density_rms 0.026
_refine_ls_extinction_method none
_refine_ls_goodness_of_fit_ref 0.996
_refine_ls_hydrogen_treatment constr
_refine_ls_matrix_type full
_refine_ls_number_parameters 244
_refine_ls_number_reflns 4507
_refine_ls_number_restraints 0
_refine_ls_restrained_S_all 0.996
_refine_ls_R_factor_all 0.1570
_refine_ls_R_factor_gt 0.0470
_refine_ls_shift/su_max 0.001
_refine_ls_shift/su_mean 0.000
_refine_ls_structure_factor_coef Fsqd
_refine_ls_weighting_details 'calc w=1/[\s^2^(Fo^2^)+(0.0570P)^2^+0.0000P] where P=(Fo^2^+2Fc^2^)/3'
_refine_ls_weighting_scheme calc
_refine_ls_wR_factor_gt 0.1191
_refine_ls_wR_factor_ref 0.1532
_reflns_number_gt 1497
_reflns_number_total 4507
_reflns_threshold_expression >2sigma(I)
_cod_data_source_file c4dt00369a2.cif
_cod_data_source_block C22H27N3O2(1)in_the_manuscript
_cod_depositor_comments
;
The following automatic conversions were performed:

'_symmetry_cell_setting' value 'Monoclinic' changed to 'monoclinic'
according to
/usr/data/users/saulius/crontab/automatic-downloads/current/RSC/lib/dictionaries/cif_core.dic
dictionary named 'cif_core.dic' version 2.4.2 from 2011-04-26.

Automatic conversion script
Id: cif_fix_values 2281 2013-09-26 08:29:07Z andrius 
;
_cod_original_sg_symbol_H-M P2(1)/n
_cod_database_code 7031270

loop_
_symmetry_equiv_pos_as_xyz
'x, y, z'
'-x+1/2, y+1/2, -z+1/2'
'-x, -y, -z'
'x-1/2, -y-1/2, z-1/2'

loop_
_atom_site_label
_atom_site_type_symbol
_atom_site_fract_x
_atom_site_fract_y
_atom_site_fract_z
_atom_site_U_iso_or_equiv
_atom_site_adp_type
_atom_site_occupancy
_atom_site_symmetry_multiplicity
_atom_site_calc_flag
_atom_site_refinement_flags
N1 N 1.1556(3) 0.03820(9) 0.5545(2) 0.0913(7) Uani 1 1 d .
H1 H 1.1432 -0.0023 0.5508 0.110 Uiso 1 1 d R
N2 N 1.0280(2) 0.07297(11) 0.5081(2) 0.0922(7) Uani 1 1 d .
C3 C 1.0825(3) 0.13039(12) 0.5132(2) 0.0774(7) Uani 1 1 d .
C4 C 1.2440(3) 0.13062(12) 0.5623(2) 0.0840(7) Uani 1 1 d .
H4 H 1.3093 0.1649 0.5753 0.101 Uiso 1 1 calc R
C5 C 1.2874(3) 0.07121(13) 0.5874(2) 0.0779(7) Uani 1 1 d .
C6 C 1.4383(3) 0.04032(14) 0.6339(2) 0.0810(7) Uani 1 1 d .
C10 C 1.5667(4) -0.04815(14) 0.6985(3) 0.1104(9) Uani 1 1 d .
H10 H 1.5638 -0.0898 0.7167 0.133 Uiso 1 1 calc R
C9 C 1.7102(4) -0.02074(18) 0.7137(3) 0.1129(10) Uani 1 1 d .
H9 H 1.8017 -0.0431 0.7426 0.136 Uiso 1 1 calc R
C8 C 1.7161(3) 0.03993(18) 0.6855(3) 0.1177(10) Uani 1 1 d .
H8 H 1.8117 0.0599 0.6934 0.141 Uiso 1 1 calc R
C7 C 1.5776(3) 0.07102(13) 0.6453(3) 0.1041(9) Uani 1 1 d .
H7 H 1.5781 0.1126 0.6259 0.125 Uiso 1 1 calc R
C11 C 0.9754(3) 0.18186(12) 0.4692(2) 0.0757(7) Uani 1 1 d .
C12 C 1.0324(3) 0.24159(12) 0.4839(2) 0.0834(7) Uani 1 1 d .
H12 H 1.1371 0.2489 0.5212 0.100 Uiso 1 1 calc R
C13 C 0.9322(3) 0.29011(13) 0.4425(2) 0.0859(7) Uani 1 1 d .
C14 C 0.7748(3) 0.27982(13) 0.3847(2) 0.0893(8) Uani 1 1 d .
H14 H 0.7083 0.3124 0.3546 0.107 Uiso 1 1 calc R
C15 C 0.7212(3) 0.22036(14) 0.3736(2) 0.0853(7) Uani 1 1 d .
C16 C 0.8198(3) 0.17112(13) 0.4141(2) 0.0840(7) Uani 1 1 d .
H16 H 0.7816 0.1311 0.4042 0.101 Uiso 1 1 calc R
C17 C 0.4543(3) 0.25013(12) 0.2863(2) 0.1025(9) Uani 1 1 d .
H17A H 0.4780 0.2752 0.2209 0.123 Uiso 1 1 calc R
H17B H 0.4483 0.2765 0.3553 0.123 Uiso 1 1 calc R
C18 C 0.2991(3) 0.21480(13) 0.2399(3) 0.1070(9) Uani 1 1 d .
H18A H 0.3125 0.1860 0.1766 0.128 Uiso 1 1 calc R
H18B H 0.2775 0.1911 0.3078 0.128 Uiso 1 1 calc R
C19 C 0.1650(3) 0.25334(14) 0.1900(3) 0.1180(10) Uani 1 1 d .
H19A H 0.1859 0.2778 0.1228 0.142 Uiso 1 1 calc R
H19B H 0.1477 0.2812 0.2535 0.142 Uiso 1 1 calc R
C20 C 0.0188(3) 0.21509(15) 0.1431(3) 0.1291(11) Uani 1 1 d .
H20A H 0.0368 0.1866 0.0821 0.194 Uiso 1 1 calc R
H20B H -0.0671 0.2416 0.1071 0.194 Uiso 1 1 calc R
H20C H -0.0060 0.1928 0.2106 0.194 Uiso 1 1 calc R
C21 C 1.1321(3) 0.36539(11) 0.5186(3) 0.0951(8) Uani 1 1 d .
H21A H 1.2074 0.3487 0.4759 0.114 Uiso 1 1 calc R
H21B H 1.1528 0.3478 0.6009 0.114 Uiso 1 1 calc R
C22 C 1.1463(3) 0.43396(12) 0.5263(2) 0.0944(8) Uani 1 1 d .
H22A H 1.0696 0.4499 0.5686 0.113 Uiso 1 1 calc R
H22B H 1.1224 0.4508 0.4434 0.113 Uiso 1 1 calc R
C23 C 1.3070(3) 0.45520(13) 0.5931(3) 0.1182(10) Uani 1 1 d .
H23A H 1.3837 0.4386 0.5515 0.142 Uiso 1 1 calc R
H23B H 1.3301 0.4388 0.6763 0.142 Uiso 1 1 calc R
C24 C 1.3238(3) 0.52436(14) 0.5997(3) 0.1271(11) Uani 1 1 d .
H24A H 1.3074 0.5408 0.5177 0.191 Uiso 1 1 calc R
H24B H 1.4271 0.5349 0.6457 0.191 Uiso 1 1 calc R
H24C H 1.2475 0.5413 0.6399 0.191 Uiso 1 1 calc R
N3 N 1.4311(3) -0.01904(12) 0.6593(2) 0.0974(7) Uani 1 1 d .
O1 O 0.5692(2) 0.20400(8) 0.32318(17) 0.1104(7) Uani 1 1 d .
O2 O 0.97625(19) 0.35056(8) 0.45287(17) 0.1027(6) Uani 1 1 d .

loop_
_atom_site_aniso_label
_atom_site_aniso_U_11
_atom_site_aniso_U_22
_atom_site_aniso_U_33
_atom_site_aniso_U_23
_atom_site_aniso_U_13
_atom_site_aniso_U_12
N1 0.0721(15) 0.0744(15) 0.1254(18) 0.0072(13) 0.0185(13) 0.0008(13)
N2 0.0681(14) 0.0821(16) 0.1233(18) 0.0127(14) 0.0158(12) 0.0055(13)
C3 0.0667(18) 0.0793(19) 0.0860(18) 0.0063(14) 0.0173(14) 0.0002(15)
C4 0.0732(19) 0.0769(19) 0.097(2) 0.0028(14) 0.0091(14) -0.0041(14)
C5 0.0687(18) 0.0814(19) 0.0811(17) 0.0009(15) 0.0120(13) -0.0028(17)
C6 0.0696(19) 0.088(2) 0.0829(18) -0.0001(15) 0.0116(14) 0.0074(17)
C10 0.099(2) 0.107(2) 0.122(2) 0.0110(18) 0.019(2) 0.027(2)
C9 0.081(2) 0.140(3) 0.110(2) -0.003(2) 0.0052(18) 0.027(2)
C8 0.076(2) 0.135(3) 0.130(3) -0.003(2) 0.0002(18) 0.002(2)
C7 0.0761(19) 0.102(2) 0.126(2) 0.0020(18) 0.0064(17) 0.0030(19)
C11 0.0636(17) 0.0791(18) 0.0833(17) 0.0040(15) 0.0146(13) 0.0012(15)
C12 0.0661(16) 0.0840(19) 0.0946(19) 0.0084(15) 0.0073(13) 0.0023(16)
C13 0.081(2) 0.076(2) 0.097(2) 0.0064(16) 0.0154(15) 0.0021(17)
C14 0.0679(18) 0.096(2) 0.098(2) 0.0094(16) 0.0083(15) 0.0115(15)
C15 0.0600(18) 0.097(2) 0.0954(19) 0.0030(16) 0.0098(14) 0.0019(17)
C16 0.0683(18) 0.0869(19) 0.0947(19) 0.0006(15) 0.0148(14) -0.0024(15)
C17 0.0819(19) 0.120(2) 0.100(2) 0.0063(17) 0.0089(15) 0.0193(18)
C18 0.0781(19) 0.120(2) 0.116(2) 0.0183(18) 0.0084(16) 0.0151(18)
C19 0.104(2) 0.130(3) 0.119(2) 0.014(2) 0.0236(19) 0.019(2)
C20 0.081(2) 0.160(3) 0.138(3) -0.004(2) 0.0087(18) -0.009(2)
C21 0.0751(19) 0.086(2) 0.117(2) 0.0049(16) 0.0077(16) -0.0024(14)
C22 0.0835(19) 0.088(2) 0.109(2) 0.0109(16) 0.0159(15) -0.0037(15)
C23 0.094(2) 0.099(2) 0.154(3) -0.0003(19) 0.0120(19) -0.0031(18)
C24 0.108(2) 0.115(3) 0.150(3) -0.007(2) 0.0117(19) -0.0203(18)
N3 0.0822(17) 0.0923(18) 0.1142(18) 0.0114(14) 0.0156(13) 0.0156(14)
O1 0.0664(12) 0.1134(16) 0.1374(16) 0.0012(11) -0.0054(11) 0.0029(11)
O2 0.0784(13) 0.0806(13) 0.1377(16) 0.0164(11) 0.0018(11) 0.0057(10)

loop_
_atom_type_symbol
_atom_type_description
_atom_type_scat_dispersion_real
_atom_type_scat_dispersion_imag
_atom_type_scat_source
C C 0.0033 0.0016 'International Tables Vol C Tables 4.2.6.8 and 6.1.1.4'
H H 0.0000 0.0000 'International Tables Vol C Tables 4.2.6.8 and 6.1.1.4'
N N 0.0061 0.0033 'International Tables Vol C Tables 4.2.6.8 and 6.1.1.4'
O O 0.0106 0.0060 'International Tables Vol C Tables 4.2.6.8 and 6.1.1.4'

loop_
_geom_angle_atom_site_label_1
_geom_angle_atom_site_label_2
_geom_angle_atom_site_label_3
_geom_angle
C5 N1 N2 113.1(2)
C5 N1 H1 129.4
N2 N1 H1 117.1
C3 N2 N1 104.48(19)
N2 C3 C4 110.0(2)
N2 C3 C11 120.2(2)
C4 C3 C11 129.8(3)
C5 C4 C3 106.7(2)
C5 C4 H4 126.6
C3 C4 H4 126.6
N1 C5 C4 105.7(2)
N1 C5 C6 120.2(2)
C4 C5 C6 134.0(3)
N3 C6 C7 122.6(2)
N3 C6 C5 115.9(2)
C7 C6 C5 121.4(3)
N3 C10 C9 124.2(3)
N3 C10 H10 117.9
C9 C10 H10 117.9
C8 C9 C10 118.5(3)
C8 C9 H9 120.7
C10 C9 H9 120.7
C9 C8 C7 118.4(3)
C9 C8 H8 120.8
C7 C8 H8 120.8
C8 C7 C6 119.5(3)
C8 C7 H7 120.2
C6 C7 H7 120.2
C16 C11 C12 120.2(2)
C16 C11 C3 120.6(2)
C12 C11 C3 119.2(2)
C13 C12 C11 119.4(2)
C13 C12 H12 120.3
C11 C12 H12 120.3
O2 C13 C12 124.1(2)
O2 C13 C14 114.9(2)
C12 C13 C14 121.0(2)
C15 C14 C13 118.2(2)
C15 C14 H14 120.9
C13 C14 H14 120.9
O1 C15 C14 124.3(2)
O1 C15 C16 114.1(2)
C14 C15 C16 121.6(2)
C11 C16 C15 119.5(2)
C11 C16 H16 120.2
C15 C16 H16 120.2
O1 C17 C18 105.0(2)
O1 C17 H17A 110.8
C18 C17 H17A 110.8
O1 C17 H17B 110.8
C18 C17 H17B 110.8
H17A C17 H17B 108.8
C19 C18 C17 114.6(2)
C19 C18 H18A 108.6
C17 C18 H18A 108.6
C19 C18 H18B 108.6
C17 C18 H18B 108.6
H18A C18 H18B 107.6
C18 C19 C20 111.3(3)
C18 C19 H19A 109.4
C20 C19 H19A 109.4
C18 C19 H19B 109.4
C20 C19 H19B 109.4
H19A C19 H19B 108.0
C19 C20 H20A 109.5
C19 C20 H20B 109.5
H20A C20 H20B 109.5
C19 C20 H20C 109.5
H20A C20 H20C 109.5
H20B C20 H20C 109.5
O2 C21 C22 108.1(2)
O2 C21 H21A 110.1
C22 C21 H21A 110.1
O2 C21 H21B 110.1
C22 C21 H21B 110.1
H21A C21 H21B 108.4
C21 C22 C23 112.9(2)
C21 C22 H22A 109.0
C23 C22 H22A 109.0
C21 C22 H22B 109.0
C23 C22 H22B 109.0
H22A C22 H22B 107.8
C22 C23 C24 113.5(2)
C22 C23 H23A 108.9
C24 C23 H23A 108.9
C22 C23 H23B 108.9
C24 C23 H23B 108.9
H23A C23 H23B 107.7
C23 C24 H24A 109.5
C23 C24 H24B 109.5
H24A C24 H24B 109.5
C23 C24 H24C 109.5
H24A C24 H24C 109.5
H24B C24 H24C 109.5
C6 N3 C10 116.8(2)
C15 O1 C17 119.8(2)
C13 O2 C21 118.54(19)

loop_
_geom_bond_atom_site_label_1
_geom_bond_atom_site_label_2
_geom_bond_distance
N1 C5 1.337(3)
N1 N2 1.351(2)
N1 H1 0.8870
N2 C3 1.334(3)
C3 C4 1.395(3)
C3 C11 1.470(3)
C4 C5 1.357(3)
C4 H4 0.9300
C5 C6 1.468(3)
C6 N3 1.326(3)
C6 C7 1.372(3)
C10 N3 1.329(3)
C10 C9 1.367(4)
C10 H10 0.9300
C9 C8 1.360(4)
C9 H9 0.9300
C8 C7 1.372(3)
C8 H8 0.9300
C7 H7 0.9300
C11 C16 1.381(3)
C11 C12 1.388(3)
C12 C13 1.382(3)
C12 H12 0.9300
C13 O2 1.367(3)
C13 C14 1.401(3)
C14 C15 1.371(3)
C14 H14 0.9300
C15 O1 1.368(3)
C15 C16 1.385(3)
C16 H16 0.9300
C17 O1 1.414(3)
C17 C18 1.544(3)
C17 H17A 0.9700
C17 H17B 0.9700
C18 C19 1.447(3)
C18 H18A 0.9700
C18 H18B 0.9700
C19 C20 1.516(3)
C19 H19A 0.9700
C19 H19B 0.9700
C20 H20A 0.9600
C20 H20B 0.9600
C20 H20C 0.9600
C21 O2 1.430(3)
C21 C22 1.497(3)
C21 H21A 0.9700
C21 H21B 0.9700
C22 C23 1.506(3)
C22 H22A 0.9700
C22 H22B 0.9700
C23 C24 1.511(3)
C23 H23A 0.9700
C23 H23B 0.9700
C24 H24A 0.9600
C24 H24B 0.9600
C24 H24C 0.9600

loop_
_geom_hbond_atom_site_label_D
_geom_hbond_atom_site_label_H
_geom_hbond_atom_site_label_A
_geom_hbond_distance_DH
_geom_hbond_distance_HA
_geom_hbond_distance_DA
_geom_hbond_angle_DHA
_geom_hbond_site_symmetry_A
N1 H1 N2 0.89 2.14 2.899(3) 142.8 3_756

loop_
_geom_torsion_atom_site_label_1
_geom_torsion_atom_site_label_2
_geom_torsion_atom_site_label_3
_geom_torsion_atom_site_label_4
_geom_torsion
C5 N1 N2 C3 -0.5(3)
N1 N2 C3 C4 0.3(3)
N1 N2 C3 C11 179.8(2)
N2 C3 C4 C5 0.0(3)
C11 C3 C4 C5 -179.4(2)
N2 N1 C5 C4 0.5(3)
N2 N1 C5 C6 -177.0(2)
C3 C4 C5 N1 -0.3(3)
C3 C4 C5 C6 176.7(2)
N1 C5 C6 N3 -10.5(3)
C4 C5 C6 N3 172.8(3)
N1 C5 C6 C7 167.0(2)
C4 C5 C6 C7 -9.7(4)
N3 C10 C9 C8 -1.0(5)
C10 C9 C8 C7 1.2(5)
C9 C8 C7 C6 -0.4(4)
N3 C6 C7 C8 -0.6(4)
C5 C6 C7 C8 -178.0(2)
N2 C3 C11 C16 -4.7(3)
C4 C3 C11 C16 174.6(2)
N2 C3 C11 C12 175.2(2)
C4 C3 C11 C12 -5.4(4)
C16 C11 C12 C13 -0.2(3)
C3 C11 C12 C13 179.9(2)
C11 C12 C13 O2 179.7(2)
C11 C12 C13 C14 -0.8(4)
O2 C13 C14 C15 -178.5(2)
C12 C13 C14 C15 2.0(4)
C13 C14 C15 O1 177.6(2)
C13 C14 C15 C16 -2.2(4)
C12 C11 C16 C15 0.0(3)
C3 C11 C16 C15 179.9(2)
O1 C15 C16 C11 -178.6(2)
C14 C15 C16 C11 1.3(4)
O1 C17 C18 C19 -176.5(2)
C17 C18 C19 C20 178.3(2)
O2 C21 C22 C23 -179.5(2)
C21 C22 C23 C24 179.1(2)
C7 C6 N3 C10 0.8(4)
C5 C6 N3 C10 178.3(2)
C9 C10 N3 C6 0.0(4)
C14 C15 O1 C17 -4.3(4)
C16 C15 O1 C17 175.5(2)
C18 C17 O1 C15 -177.7(2)
C12 C13 O2 C21 -4.9(4)
C14 C13 O2 C21 175.6(2)
C22 C21 O2 C13 -175.1(2)
